data_7034412
loop_
_publ_author_name
'Simpson, Peter V.'
'Randles, Michael D.'
'Gupta, Vivek'
'Fu, Junhong'
'Moxey, Graeme J.'
'Schwich, Torsten'
'Morshedi, Mahbod'
'Cifuentes, Marie P.'
'Humphrey, Mark G.'

_publ_section_title
;
 Phosphine, isocyanide, and alkyne reactivity at pentanuclear
 molybdenum/tungsten-iridium clusters.
;
_journal_issue 16
_journal_name_full 'Dalton transactions (Cambridge, England : 2003)'
_journal_page_first 7292
_journal_page_last 7304
_journal_paper_doi 10.1039/c5dt00525f
_journal_volume 44
_journal_year 2015
_chemical_formula_moiety 'C46 H40 Ir3 Mo2 O8 P'
_chemical_formula_sum 'C46 H40 Ir3 Mo2 O8 P'
_chemical_formula_weight 1520.23
_chemical_name_systematic
; 
 ? 
;
_space_group_IT_number 2
_symmetry_cell_setting triclinic
_symmetry_space_group_name_Hall '-P 1'
_symmetry_space_group_name_H-M 'P -1'
_atom_sites_solution_hydrogens geom
_atom_sites_solution_primary direct
_atom_sites_solution_secondary difmap
_audit_creation_method SHELXL-97
_audit_update_record
;
2014-08-11 deposited with the CCDC.
2015-03-12 downloaded from the CCDC.
;
_cell_angle_alpha 77.4385(11)
_cell_angle_beta 89.2173(9)
_cell_angle_gamma 73.4475(11)
_cell_formula_units_Z 2
_cell_length_a 9.9426(2)
_cell_length_b 10.4797(2)
_cell_length_c 22.5472(4)
_cell_measurement_reflns_used 93798
_cell_measurement_temperature 200(2)
_cell_measurement_theta_max 27
_cell_measurement_theta_min 3
_cell_volume 2195.12(7)
_computing_cell_refinement 'DENZO/SCALEPACK (Otwinowski & Minor, 1997)'
_computing_data_collection 'COLLECT (Nonius, 2001).'
_computing_data_reduction 'DENZO/SCALEPACK (Otwinowski & Minor, 1997)'
_computing_molecular_graphics Olex2
_computing_publication_material 'Microsoft Office 2000'
_computing_structure_refinement 'SHELXL-97 (Sheldrick, 2008)'
_computing_structure_solution 'SHELXS-97 (Sheldrick, 2008)'
_diffrn_ambient_temperature 200(2)
_diffrn_measured_fraction_theta_full 0.993
_diffrn_measured_fraction_theta_max 0.993
_diffrn_measurement_device_type 'Nonius Kappa CCD'
_diffrn_measurement_method 'psi and omega scans'
_diffrn_radiation_monochromator graphite
_diffrn_radiation_source 'fine-focus sealed tube'
_diffrn_radiation_type MoK\a
_diffrn_radiation_wavelength 0.71073
_diffrn_reflns_av_R_equivalents 0.0000
_diffrn_reflns_av_sigmaI/netI 0.0278
_diffrn_reflns_limit_h_max 12
_diffrn_reflns_limit_h_min -12
_diffrn_reflns_limit_k_max 13
_diffrn_reflns_limit_k_min -13
_diffrn_reflns_limit_l_max 29
_diffrn_reflns_limit_l_min 0
_diffrn_reflns_number 10048
_diffrn_reflns_theta_full 27.53
_diffrn_reflns_theta_max 27.53
_diffrn_reflns_theta_min 2.80
_exptl_absorpt_coefficient_mu 9.706
_exptl_absorpt_correction_T_max 0.824
_exptl_absorpt_correction_T_min 0.211
_exptl_absorpt_correction_type integration
_exptl_absorpt_process_details
;
via Gaussian method (Coppens, 1970) implemented in maXus (2000)
;
_exptl_crystal_colour red
_exptl_crystal_density_diffrn 2.300
_exptl_crystal_density_method 'not measured'
_exptl_crystal_description plate
_exptl_crystal_F_000 1420
_exptl_crystal_size_max 0.17
_exptl_crystal_size_mid 0.13
_exptl_crystal_size_min 0.02
_platon_squeeze_details
;
;
_refine_diff_density_max 1.515
_refine_diff_density_min -1.612
_refine_diff_density_rms 0.186
_refine_ls_extinction_method none
_refine_ls_goodness_of_fit_ref 1.079
_refine_ls_hydrogen_treatment constr
_refine_ls_matrix_type full
_refine_ls_number_parameters 546
_refine_ls_number_reflns 10048
_refine_ls_number_restraints 0
_refine_ls_restrained_S_all 1.079
_refine_ls_R_factor_all 0.0372
_refine_ls_R_factor_gt 0.0322
_refine_ls_shift/su_max 0.001
_refine_ls_shift/su_mean 0.000
_refine_ls_structure_factor_coef Fsqd
_refine_ls_weighting_details 'calc w=1/[\s^2^(Fo^2^)+(0.0375P)^2^+15.2339P] where P=(Fo^2^+2Fc^2^)/3'
_refine_ls_weighting_scheme calc
_refine_ls_wR_factor_gt 0.0837
_refine_ls_wR_factor_ref 0.0854
_reflns_number_gt 9088
_reflns_number_total 10048
_reflns_threshold_expression >2sigma(I)
_cod_data_source_file c5dt00525f2.cif
_cod_data_source_block 2a
_cod_depositor_comments 'Adding full bibliography for 7034411--7034420.cif.'
_cod_original_sg_symbol_H-M P-1
_cod_database_code 7034412

loop_
_symmetry_equiv_pos_as_xyz
'x, y, z'
'-x, -y, -z'

loop_
_atom_site_label
_atom_site_type_symbol
_atom_site_fract_x
_atom_site_fract_y
_atom_site_fract_z
_atom_site_U_iso_or_equiv
_atom_site_adp_type
_atom_site_occupancy
_atom_site_symmetry_multiplicity
_atom_site_calc_flag
_atom_site_refinement_flags
Ir3 Ir 0.75828(2) 0.33730(2) 0.181311(11) 0.02421(6) Uani 1 1 d .
Ir4 Ir 0.74549(2) 0.12244(2) 0.131070(10) 0.02358(6) Uani 1 1 d .
Ir5 Ir 0.52641(2) 0.40962(2) 0.249616(10) 0.02318(6) Uani 1 1 d .
Mo1 Mo 0.49518(5) 0.31975(5) 0.14186(2) 0.02294(10) Uani 1 1 d .
Mo2 Mo 0.65970(5) 0.12900(5) 0.25035(2) 0.02370(11) Uani 1 1 d .
P1 P 0.53929(16) 0.45585(16) 0.34480(7) 0.0262(3) Uani 1 1 d .
O111 O 0.5034(6) 0.6226(5) 0.0980(2) 0.0408(12) Uani 1 1 d .
O141 O 0.6581(5) 0.3621(5) 0.0255(2) 0.0346(10) Uani 1 1 d .
O241 O 0.5436(5) -0.0456(5) 0.1818(2) 0.0339(10) Uani 1 1 d .
O251 O 0.3490(5) 0.1968(5) 0.2866(2) 0.0333(10) Uani 1 1 d .
O331 O 0.8725(6) 0.5132(6) 0.0793(3) 0.0518(14) Uani 1 1 d .
O332 O 1.0364(5) 0.2117(6) 0.2517(3) 0.0460(13) Uani 1 1 d .
O351 O 0.6937(6) 0.6108(5) 0.2210(3) 0.0434(12) Uani 1 1 d .
O551 O 0.2462(6) 0.6211(7) 0.2211(4) 0.074(2) Uani 1 1 d .
C1 C 0.3086(7) 0.2196(7) 0.1496(3) 0.0363(15) Uani 1 1 d .
H1 H 0.3093 0.1444 0.1805 0.044 Uiso 1 1 calc R
C2 C 0.2494(7) 0.3604(7) 0.1515(3) 0.0344(14) Uani 1 1 d .
H2 H 0.2041 0.3930 0.1839 0.041 Uiso 1 1 calc R
C3 C 0.2720(7) 0.4415(7) 0.0950(3) 0.0373(15) Uani 1 1 d .
H3 H 0.2442 0.5364 0.0842 0.045 Uiso 1 1 calc R
C4 C 0.3440(7) 0.3530(7) 0.0579(3) 0.0340(14) Uani 1 1 d .
H4 H 0.3717 0.3789 0.0186 0.041 Uiso 1 1 calc R
C5 C 0.3657(7) 0.2168(7) 0.0922(3) 0.0325(14) Uani 1 1 d .
H5 H 0.4107 0.1382 0.0787 0.039 Uiso 1 1 calc R
C6 C 0.7453(8) -0.0994(7) 0.3024(3) 0.0387(16) Uani 1 1 d .
H6 H 0.7361 -0.1683 0.2842 0.046 Uiso 1 1 calc R
C7 C 0.8599(8) -0.0464(7) 0.2986(3) 0.0395(16) Uani 1 1 d .
H7 H 0.9403 -0.0740 0.2776 0.047 Uiso 1 1 calc R
C8 C 0.8325(8) 0.0554(7) 0.3319(3) 0.0374(15) Uani 1 1 d .
H8 H 0.8919 0.1070 0.3370 0.045 Uiso 1 1 calc R
C9 C 0.7016(8) 0.0663(7) 0.3562(3) 0.0370(15) Uani 1 1 d .
H9 H 0.6575 0.1267 0.3800 0.044 Uiso 1 1 calc R
C10 C 0.6474(8) -0.0313(7) 0.3379(3) 0.0395(16) Uani 1 1 d .
H10 H 0.5616 -0.0470 0.3480 0.047 Uiso 1 1 calc R
C11 C 0.9214(7) 0.0948(7) 0.0673(3) 0.0308(13) Uani 1 1 d .
C12 C 0.8094(7) 0.0572(6) 0.0421(3) 0.0309(13) Uani 1 1 d .
C13 C 0.7856(7) -0.0553(6) 0.0839(3) 0.0296(13) Uani 1 1 d .
C14 C 0.8872(6) -0.0932(6) 0.1345(3) 0.0255(12) Uani 1 1 d .
C15 C 0.9684(6) 0.0021(6) 0.1251(3) 0.0280(12) Uani 1 1 d .
C16 C 0.9842(8) 0.2036(7) 0.0356(4) 0.0405(16) Uani 1 1 d .
H16A H 0.9105 0.2850 0.0186 0.061 Uiso 1 1 calc R
H16B H 1.0403 0.1729 0.0036 0.061 Uiso 1 1 calc R
H16C H 1.0421 0.2228 0.0642 0.061 Uiso 1 1 calc R
C17 C 0.7398(9) 0.1139(8) -0.0204(3) 0.0466(18) Uani 1 1 d .
H17A H 0.6399 0.1319 -0.0177 0.070 Uiso 1 1 calc R
H17B H 0.7734 0.0488 -0.0452 0.070 Uiso 1 1 calc R
H17C H 0.7614 0.1972 -0.0382 0.070 Uiso 1 1 calc R
C18 C 0.6882(8) -0.1363(8) 0.0734(4) 0.0411(16) Uani 1 1 d .
H18A H 0.6487 -0.1669 0.1111 0.062 Uiso 1 1 calc R
H18B H 0.7398 -0.2139 0.0582 0.062 Uiso 1 1 calc R
H18C H 0.6140 -0.0797 0.0443 0.062 Uiso 1 1 calc R
C19 C 0.9149(7) -0.2232(7) 0.1818(3) 0.0374(15) Uani 1 1 d .
H19A H 0.9705 -0.2185 0.2153 0.056 Uiso 1 1 calc R
H19B H 0.9647 -0.2983 0.1645 0.056 Uiso 1 1 calc R
H19C H 0.8273 -0.2364 0.1959 0.056 Uiso 1 1 calc R
C20 C 1.0985(7) -0.0134(7) 0.1621(3) 0.0368(15) Uani 1 1 d .
H20A H 1.1189 0.0727 0.1552 0.055 Uiso 1 1 calc R
H20B H 1.1759 -0.0801 0.1502 0.055 Uiso 1 1 calc R
H20C H 1.0840 -0.0426 0.2044 0.055 Uiso 1 1 calc R
C21 C 0.7052(7) 0.4711(7) 0.3718(3) 0.0323(13) Uani 1 1 d .
C22 C 0.8321(8) 0.3998(8) 0.3504(4) 0.0414(16) Uani 1 1 d .
H22 H 0.8305 0.3422 0.3245 0.050 Uiso 1 1 calc R
C23 C 0.9593(8) 0.4143(10) 0.3676(4) 0.055(2) Uani 1 1 d .
H23 H 1.0420 0.3688 0.3521 0.065 Uiso 1 1 calc R
C24 C 0.9636(9) 0.4957(11) 0.4073(5) 0.062(3) Uani 1 1 d .
H24 H 1.0495 0.5039 0.4191 0.075 Uiso 1 1 calc R
C25 C 0.8408(10) 0.5660(11) 0.4301(5) 0.066(3) Uani 1 1 d .
H25 H 0.8441 0.6215 0.4568 0.079 Uiso 1 1 calc R
C26 C 0.7119(9) 0.5523(9) 0.4125(4) 0.0492(19) Uani 1 1 d .
H26 H 0.6297 0.5980 0.4281 0.059 Uiso 1 1 calc R
C27 C 0.4873(7) 0.3426(6) 0.4083(3) 0.0302(13) Uani 1 1 d .
C28 C 0.5641(8) 0.2870(7) 0.4639(3) 0.0389(16) Uani 1 1 d .
H28 H 0.6458 0.3094 0.4705 0.047 Uiso 1 1 calc R
C29 C 0.5185(10) 0.1976(8) 0.5097(4) 0.0490(19) Uani 1 1 d .
H29 H 0.5697 0.1609 0.5468 0.059 Uiso 1 1 calc R
C30 C 0.3970(10) 0.1638(8) 0.4998(4) 0.050(2) Uani 1 1 d .
H30 H 0.3672 0.1034 0.5300 0.060 Uiso 1 1 calc R
C31 C 0.3204(9) 0.2196(8) 0.4452(4) 0.0438(17) Uani 1 1 d .
H31 H 0.2378 0.1982 0.4391 0.053 Uiso 1 1 calc R
C32 C 0.3650(8) 0.3074(7) 0.3991(3) 0.0372(15) Uani 1 1 d .
H32 H 0.3135 0.3428 0.3621 0.045 Uiso 1 1 calc R
C33 C 0.4185(7) 0.6241(7) 0.3476(3) 0.0308(13) Uani 1 1 d .
C34 C 0.4330(8) 0.7363(7) 0.3057(3) 0.0366(15) Uani 1 1 d .
H34 H 0.5030 0.7254 0.2779 0.044 Uiso 1 1 calc R
C35 C 0.3422(8) 0.8669(7) 0.3049(4) 0.0417(17) Uani 1 1 d .
H35 H 0.3546 0.9425 0.2775 0.050 Uiso 1 1 calc R
C36 C 0.2365(8) 0.8835(8) 0.3439(4) 0.0449(18) Uani 1 1 d .
H36 H 0.1758 0.9699 0.3429 0.054 Uiso 1 1 calc R
C37 C 0.2195(8) 0.7691(8) 0.3859(4) 0.049(2) Uani 1 1 d .
H37 H 0.1466 0.7797 0.4123 0.059 Uiso 1 1 calc R
C38 C 0.3111(8) 0.6408(8) 0.3880(4) 0.0410(16) Uani 1 1 d .
H38 H 0.3008 0.5657 0.4163 0.049 Uiso 1 1 calc R
C111 C 0.5082(7) 0.5104(6) 0.1188(3) 0.0280(12) Uani 1 1 d .
C141 C 0.6357(6) 0.3091(6) 0.0743(3) 0.0271(12) Uani 1 1 d .
C241 C 0.5964(7) 0.0354(6) 0.1925(3) 0.0284(13) Uani 1 1 d .
C251 C 0.4590(7) 0.2030(6) 0.2677(3) 0.0300(13) Uani 1 1 d .
C331 C 0.8285(7) 0.4473(7) 0.1163(3) 0.0335(14) Uani 1 1 d .
C332 C 0.9296(7) 0.2573(7) 0.2258(3) 0.0330(14) Uani 1 1 d .
C351 C 0.6700(6) 0.5078(6) 0.2205(3) 0.0292(13) Uani 1 1 d .
C551 C 0.3530(8) 0.5385(7) 0.2341(3) 0.0387(16) Uani 1 1 d .

loop_
_atom_site_aniso_label
_atom_site_aniso_U_11
_atom_site_aniso_U_22
_atom_site_aniso_U_33
_atom_site_aniso_U_23
_atom_site_aniso_U_13
_atom_site_aniso_U_12
Ir3 0.02243(11) 0.02379(12) 0.02764(12) -0.00434(9) 0.00121(9) -0.00966(9)
Ir4 0.02410(11) 0.02075(11) 0.02570(12) -0.00368(8) 0.00081(8) -0.00730(8)
Ir5 0.02222(11) 0.02183(11) 0.02582(12) -0.00404(8) 0.00039(8) -0.00778(8)
Mo1 0.0220(2) 0.0224(2) 0.0242(2) -0.00228(18) -0.00171(18) -0.00817(18)
Mo2 0.0252(2) 0.0209(2) 0.0239(2) -0.00114(18) -0.00006(19) -0.00776(19)
P1 0.0255(7) 0.0265(8) 0.0271(8) -0.0065(6) 0.0007(6) -0.0079(6)
O111 0.049(3) 0.028(2) 0.046(3) 0.003(2) -0.010(2) -0.018(2)
O141 0.041(3) 0.030(2) 0.028(2) 0.0000(18) 0.0043(19) -0.007(2)
O241 0.042(3) 0.028(2) 0.037(3) -0.0079(19) 0.004(2) -0.018(2)
O251 0.029(2) 0.033(2) 0.041(3) -0.007(2) 0.0073(19) -0.0141(19)
O331 0.062(4) 0.046(3) 0.050(3) -0.002(3) 0.019(3) -0.027(3)
O332 0.026(2) 0.061(3) 0.049(3) -0.008(3) -0.010(2) -0.011(2)
O351 0.049(3) 0.033(3) 0.061(3) -0.020(2) 0.021(3) -0.025(2)
O551 0.044(3) 0.068(4) 0.097(5) -0.040(4) -0.033(3) 0.021(3)
C1 0.034(3) 0.038(4) 0.038(4) 0.002(3) -0.006(3) -0.020(3)
C2 0.022(3) 0.043(4) 0.041(4) -0.013(3) 0.001(3) -0.012(3)
C3 0.027(3) 0.037(4) 0.045(4) -0.001(3) -0.010(3) -0.009(3)
C4 0.032(3) 0.045(4) 0.027(3) -0.002(3) -0.006(3) -0.018(3)
C5 0.031(3) 0.038(4) 0.033(3) -0.009(3) -0.005(3) -0.016(3)
C6 0.049(4) 0.028(3) 0.035(4) 0.002(3) -0.010(3) -0.009(3)
C7 0.035(4) 0.036(4) 0.035(4) 0.005(3) -0.004(3) -0.001(3)
C8 0.043(4) 0.032(3) 0.032(3) 0.001(3) -0.013(3) -0.007(3)
C9 0.050(4) 0.025(3) 0.027(3) 0.000(2) -0.004(3) 0.000(3)
C10 0.036(4) 0.037(4) 0.037(4) 0.012(3) -0.005(3) -0.013(3)
C11 0.031(3) 0.032(3) 0.030(3) -0.006(3) 0.008(3) -0.012(3)
C12 0.034(3) 0.027(3) 0.030(3) -0.011(2) 0.002(3) -0.001(2)
C13 0.030(3) 0.025(3) 0.036(3) -0.013(3) 0.005(3) -0.006(2)
C14 0.022(3) 0.022(3) 0.032(3) -0.009(2) 0.003(2) -0.003(2)
C15 0.025(3) 0.024(3) 0.036(3) -0.006(2) 0.003(2) -0.009(2)
C16 0.041(4) 0.028(3) 0.048(4) -0.005(3) 0.014(3) -0.007(3)
C17 0.056(5) 0.040(4) 0.039(4) -0.016(3) -0.005(3) -0.001(3)
C18 0.037(4) 0.045(4) 0.047(4) -0.022(3) 0.001(3) -0.011(3)
C19 0.033(3) 0.033(3) 0.045(4) -0.007(3) 0.002(3) -0.008(3)
C20 0.031(3) 0.037(4) 0.043(4) -0.007(3) 0.001(3) -0.013(3)
C21 0.031(3) 0.035(3) 0.031(3) -0.008(3) 0.000(3) -0.010(3)
C22 0.037(4) 0.045(4) 0.045(4) -0.015(3) -0.002(3) -0.012(3)
C23 0.033(4) 0.076(6) 0.056(5) -0.028(5) -0.004(4) -0.007(4)
C24 0.038(4) 0.078(6) 0.082(7) -0.034(5) -0.009(4) -0.022(4)
C25 0.050(5) 0.076(7) 0.084(7) -0.046(6) -0.016(5) -0.014(5)
C26 0.043(4) 0.051(5) 0.057(5) -0.027(4) -0.003(4) -0.008(4)
C27 0.039(3) 0.021(3) 0.029(3) -0.005(2) 0.004(3) -0.007(2)
C28 0.043(4) 0.037(4) 0.032(4) -0.007(3) -0.005(3) -0.004(3)
C29 0.070(6) 0.040(4) 0.030(4) -0.002(3) 0.003(4) -0.008(4)
C30 0.071(6) 0.037(4) 0.040(4) -0.003(3) 0.013(4) -0.020(4)
C31 0.049(4) 0.048(4) 0.040(4) -0.009(3) 0.012(3) -0.025(4)
C32 0.044(4) 0.032(3) 0.035(4) -0.008(3) 0.008(3) -0.011(3)
C33 0.028(3) 0.030(3) 0.036(3) -0.008(3) -0.005(3) -0.009(2)
C34 0.043(4) 0.031(3) 0.037(4) -0.008(3) 0.005(3) -0.012(3)
C35 0.046(4) 0.028(3) 0.053(4) -0.010(3) -0.007(3) -0.011(3)
C36 0.036(4) 0.033(4) 0.062(5) -0.013(3) -0.002(3) -0.002(3)
C37 0.035(4) 0.038(4) 0.071(6) -0.022(4) 0.013(4) 0.001(3)
C38 0.038(4) 0.044(4) 0.043(4) -0.014(3) 0.006(3) -0.012(3)
C111 0.031(3) 0.028(3) 0.023(3) 0.001(2) -0.007(2) -0.009(2)
C141 0.028(3) 0.028(3) 0.022(3) 0.001(2) -0.004(2) -0.008(2)
C241 0.028(3) 0.023(3) 0.032(3) -0.002(2) 0.005(2) -0.007(2)
C251 0.031(3) 0.027(3) 0.032(3) -0.005(2) -0.001(3) -0.009(2)
C331 0.034(3) 0.032(3) 0.037(4) -0.006(3) 0.004(3) -0.015(3)
C332 0.035(4) 0.036(3) 0.031(3) -0.010(3) 0.006(3) -0.014(3)
C351 0.027(3) 0.026(3) 0.040(4) -0.010(3) 0.005(3) -0.014(2)
C551 0.035(4) 0.039(4) 0.045(4) -0.017(3) -0.002(3) -0.010(3)

loop_
_atom_type_symbol
_atom_type_description
_atom_type_scat_dispersion_real
_atom_type_scat_dispersion_imag
_atom_type_scat_source
C C 0.0033 0.0016 'International Tables Vol C Tables 4.2.6.8 and 6.1.1.4'
H H 0.0000 0.0000 'International Tables Vol C Tables 4.2.6.8 and 6.1.1.4'
Ir Ir -1.4442 7.9887 'International Tables Vol C Tables 4.2.6.8 and 6.1.1.4'
Mo Mo -1.6832 0.6857 'International Tables Vol C Tables 4.2.6.8 and 6.1.1.4'
O O 0.0106 0.0060 'International Tables Vol C Tables 4.2.6.8 and 6.1.1.4'
P P 0.1023 0.0942 'International Tables Vol C Tables 4.2.6.8 and 6.1.1.4'

loop_
_exptl_crystal_face_index_h
_exptl_crystal_face_index_k
_exptl_crystal_face_index_l
_exptl_crystal_face_perp_dist
-1 0 0 0.090
1 0 0 0.040
0 0 -1 0.010
0 0 1 0.010
-1 -1 0 0.110
1 1 0 0.060

loop_
_geom_angle_atom_site_label_1
_geom_angle_atom_site_label_2
_geom_angle_atom_site_label_3
_geom_angle
C332 Ir3 C331 95.8(3)
C332 Ir3 C351 101.5(3)
C331 Ir3 C351 91.5(3)
C332 Ir3 Ir4 99.4(2)
C331 Ir3 Ir4 101.9(2)
C351 Ir3 Ir4 153.86(16)
C332 Ir3 Ir5 115.3(2)
C331 Ir3 Ir5 129.8(2)
C351 Ir3 Ir5 46.21(16)
Ir4 Ir3 Ir5 109.952(10)
C332 Ir3 Mo2 88.3(2)
C331 Ir3 Mo2 162.7(2)
C351 Ir3 Mo2 104.20(17)
Ir4 Ir3 Mo2 60.855(12)
Ir5 Ir3 Mo2 61.695(12)
C332 Ir3 Mo1 150.1(2)
C331 Ir3 Mo1 108.8(2)
C351 Ir3 Mo1 94.81(16)
Ir4 Ir3 Mo1 59.722(12)
Ir5 Ir3 Mo1 60.795(12)
Mo2 Ir3 Mo1 63.316(15)
C141 Ir4 C15 127.2(2)
C141 Ir4 C11 91.3(2)
C15 Ir4 C11 37.4(2)
C141 Ir4 C241 110.2(2)
C15 Ir4 C241 121.9(2)
C11 Ir4 C241 150.0(2)
C141 Ir4 C13 112.7(2)
C15 Ir4 C13 62.2(2)
C11 Ir4 C13 61.7(2)
C241 Ir4 C13 90.0(2)
C141 Ir4 C14 145.3(2)
C15 Ir4 C14 37.0(2)
C11 Ir4 C14 61.5(2)
C241 Ir4 C14 90.0(2)
C13 Ir4 C14 36.9(2)
C141 Ir4 C12 84.5(2)
C15 Ir4 C12 62.0(2)
C11 Ir4 C12 37.1(2)
C241 Ir4 C12 121.9(2)
C13 Ir4 C12 36.2(2)
C14 Ir4 C12 60.9(2)
C141 Ir4 Ir3 69.58(17)
C15 Ir4 Ir3 105.77(16)
C11 Ir4 Ir3 105.89(17)
C241 Ir4 Ir3 101.29(16)
C13 Ir4 Ir3 166.99(16)
C14 Ir4 Ir3 135.43(15)
C12 Ir4 Ir3 135.37(17)
C141 Ir4 Mo1 47.03(17)
C15 Ir4 Mo1 166.66(15)
C11 Ir4 Mo1 138.22(17)
C241 Ir4 Mo1 67.32(15)
C13 Ir4 Mo1 129.98(16)
C14 Ir4 Mo1 155.72(15)
C12 Ir4 Mo1 123.22(16)
Ir3 Ir4 Mo1 61.505(12)
C141 Ir4 Mo2 107.49(17)
C15 Ir4 Mo2 114.86(17)
C11 Ir4 Mo2 148.34(17)
C241 Ir4 Mo2 44.63(17)
C13 Ir4 Mo2 127.90(17)
C14 Ir4 Mo2 106.62(16)
C12 Ir4 Mo2 164.10(17)
Ir3 Ir4 Mo2 60.208(12)
Mo1 Ir4 Mo2 63.715(15)
C551 Ir5 C351 106.6(3)
C551 Ir5 P1 89.5(2)
C351 Ir5 P1 90.48(19)
C551 Ir5 C251 100.8(3)
C351 Ir5 C251 148.7(2)
P1 Ir5 C251 104.82(16)
C551 Ir5 Ir3 134.3(2)
C351 Ir5 Ir3 49.73(18)
P1 Ir5 Ir3 123.50(4)
C251 Ir5 Ir3 99.76(16)
C551 Ir5 Mo1 91.4(2)
C351 Ir5 Mo1 97.52(19)
P1 Ir5 Mo1 171.33(4)
C251 Ir5 Mo1 66.55(16)
Ir3 Ir5 Mo1 60.844(12)
C551 Ir5 Mo2 140.8(2)
C351 Ir5 Mo2 105.55(18)
P1 Ir5 Mo2 112.00(4)
C251 Ir5 Mo2 43.46(16)
Ir3 Ir5 Mo2 59.683(12)
Mo1 Ir5 Mo2 62.646(15)
C111 Mo1 C141 77.6(3)
C111 Mo1 C5 128.2(2)
C141 Mo1 C5 89.6(2)
C111 Mo1 C4 92.6(2)
C141 Mo1 C4 79.7(2)
C5 Mo1 C4 35.5(2)
C111 Mo1 C3 77.6(2)
C141 Mo1 C3 107.2(2)
C5 Mo1 C3 58.5(2)
C4 Mo1 C3 35.2(3)
C111 Mo1 C1 134.7(3)
C141 Mo1 C1 124.0(3)
C5 Mo1 C1 34.9(2)
C4 Mo1 C1 59.0(2)
C3 Mo1 C1 58.7(2)
C111 Mo1 C2 100.8(2)
C141 Mo1 C2 138.3(2)
C5 Mo1 C2 58.2(2)
C4 Mo1 C2 58.6(2)
C3 Mo1 C2 35.1(2)
C1 Mo1 C2 35.2(2)
C111 Mo1 Ir4 113.65(19)
C141 Mo1 Ir4 48.34(16)
C5 Mo1 Ir4 91.58(17)
C4 Mo1 Ir4 108.73(18)
C3 Mo1 Ir4 143.97(19)
C1 Mo1 Ir4 109.02(18)
C2 Mo1 Ir4 144.24(17)
C111 Mo1 Ir5 71.22(17)
C141 Mo1 Ir5 124.95(17)
C5 Mo1 Ir5 145.03(17)
C4 Mo1 Ir5 144.06(18)
C3 Mo1 Ir5 108.85(19)
C1 Mo1 Ir5 110.10(18)
C2 Mo1 Ir5 92.20(17)
Ir4 Mo1 Ir5 107.171(17)
C111 Mo1 Ir3 68.36(17)
C141 Mo1 Ir3 68.39(17)
C5 Mo1 Ir3 150.11(17)
C4 Mo1 Ir3 145.42(17)
C3 Mo1 Ir3 145.91(18)
C1 Mo1 Ir3 152.86(17)
C2 Mo1 Ir3 150.36(17)
Ir4 Mo1 Ir3 58.773(12)
Ir5 Mo1 Ir3 58.361(12)
C111 Mo1 Mo2 119.57(17)
C141 Mo1 Mo2 103.82(16)
C5 Mo1 Mo2 112.24(17)
C4 Mo1 Mo2 147.73(17)
C3 Mo1 Mo2 147.35(18)
C1 Mo1 Mo2 95.19(17)
C2 Mo1 Mo2 112.34(18)
Ir4 Mo1 Mo2 58.583(14)
Ir5 Mo1 Mo2 58.952(14)
Ir3 Mo1 Mo2 57.675(14)
C251 Mo2 C241 88.1(3)
C251 Mo2 C10 80.3(3)
C241 Mo2 C10 95.9(3)
C251 Mo2 C6 109.8(3)
C241 Mo2 C6 79.2(2)
C10 Mo2 C6 34.7(3)
C251 Mo2 C9 85.8(3)
C241 Mo2 C9 131.1(2)
C10 Mo2 C9 35.4(3)
C6 Mo2 C9 57.9(2)
C251 Mo2 C7 137.4(3)
C241 Mo2 C7 100.3(3)
C10 Mo2 C7 57.4(3)
C6 Mo2 C7 34.5(3)
C9 Mo2 C7 57.3(3)
C251 Mo2 C8 118.9(3)
C241 Mo2 C8 133.8(2)
C10 Mo2 C8 57.6(3)
C6 Mo2 C8 57.3(2)
C9 Mo2 C8 34.2(3)
C7 Mo2 C8 34.2(3)
C251 Mo2 Ir3 110.21(18)
C241 Mo2 Ir3 107.53(17)
C10 Mo2 Ir3 154.35(19)
C6 Mo2 Ir3 139.59(19)
C9 Mo2 Ir3 120.05(18)
C7 Mo2 Ir3 106.78(18)
C8 Mo2 Ir3 97.67(18)
C251 Mo2 Ir4 121.84(19)
C241 Mo2 Ir4 52.70(17)
C10 Mo2 Ir4 136.1(2)
C6 Mo2 Ir4 103.14(19)
C9 Mo2 Ir4 151.84(18)
C7 Mo2 Ir4 95.06(19)
C8 Mo2 Ir4 119.20(19)
Ir3 Mo2 Ir4 58.937(12)
C251 Mo2 Ir5 55.85(18)
C241 Mo2 Ir5 121.64(18)
C10 Mo2 Ir5 117.3(2)
C6 Mo2 Ir5 150.72(19)
C9 Mo2 Ir5 93.79(16)
C7 Mo2 Ir5 137.73(19)
C8 Mo2 Ir5 104.50(17)
Ir3 Mo2 Ir5 58.621(12)
Ir4 Mo2 Ir5 105.991(17)
C251 Mo2 Mo1 68.38(19)
C241 Mo2 Mo1 66.48(17)
C10 Mo2 Mo1 143.88(18)
C6 Mo2 Mo1 145.60(18)
C9 Mo2 Mo1 149.33(17)
C7 Mo2 Mo1 152.64(19)
C8 Mo2 Mo1 155.48(18)
Ir3 Mo2 Mo1 59.009(14)
Ir4 Mo2 Mo1 57.702(14)
Ir5 Mo2 Mo1 58.402(14)
C27 P1 C21 104.5(3)
C27 P1 C33 102.5(3)
C21 P1 C33 101.3(3)
C27 P1 Ir5 116.8(2)
C21 P1 Ir5 118.5(2)
C33 P1 Ir5 111.0(2)
C5 C1 C2 107.1(6)
C5 C1 Mo1 71.2(4)
C2 C1 Mo1 72.7(4)
C5 C1 H1 126.4
C2 C1 H1 126.4
Mo1 C1 H1 121.4
C3 C2 C1 107.9(6)
C3 C2 Mo1 71.7(4)
C1 C2 Mo1 72.0(4)
C3 C2 H2 126.0
C1 C2 H2 126.0
Mo1 C2 H2 122.0
C4 C3 C2 108.4(6)
C4 C3 Mo1 71.7(4)
C2 C3 Mo1 73.3(4)
C4 C3 H3 125.8
C2 C3 H3 125.8
Mo1 C3 H3 120.9
C3 C4 C5 107.1(6)
C3 C4 Mo1 73.0(4)
C5 C4 Mo1 72.0(4)
C3 C4 H4 126.5
C5 C4 H4 126.5
Mo1 C4 H4 120.4
C1 C5 C4 109.5(6)
C1 C5 Mo1 73.9(4)
C4 C5 Mo1 72.4(4)
C1 C5 H5 125.3
C4 C5 H5 125.3
Mo1 C5 H5 120.1
C10 C6 C7 108.2(7)
C10 C6 Mo2 72.1(4)
C7 C6 Mo2 74.1(4)
C10 C6 H6 125.9
C7 C6 H6 125.9
Mo2 C6 H6 119.8
C6 C7 C8 108.0(7)
C6 C7 Mo2 71.5(4)
C8 C7 Mo2 73.0(4)
C6 C7 H7 126.0
C8 C7 H7 126.0
Mo2 C7 H7 121.3
C9 C8 C7 108.4(7)
C9 C8 Mo2 71.6(4)
C7 C8 Mo2 72.8(4)
C9 C8 H8 125.8
C7 C8 H8 125.8
Mo2 C8 H8 121.6
C8 C9 C10 107.6(6)
C8 C9 Mo2 74.2(4)
C10 C9 Mo2 71.7(4)
C8 C9 H9 126.2
C10 C9 H9 126.2
Mo2 C9 H9 119.8
C6 C10 C9 107.8(6)
C6 C10 Mo2 73.2(4)
C9 C10 Mo2 73.0(4)
C6 C10 H10 126.1
C9 C10 H10 126.1
Mo2 C10 H10 119.5
C15 C11 C12 107.9(5)
C15 C11 C16 126.8(6)
C12 C11 C16 125.2(6)
C15 C11 Ir4 70.9(3)
C12 C11 Ir4 72.9(4)
C16 C11 Ir4 125.8(5)
C13 C12 C11 108.4(6)
C13 C12 C17 124.2(6)
C11 C12 C17 127.0(6)
C13 C12 Ir4 71.7(4)
C11 C12 Ir4 70.0(4)
C17 C12 Ir4 129.6(5)
C12 C13 C14 107.9(5)
C12 C13 C18 126.3(6)
C14 C13 C18 125.2(6)
C12 C13 Ir4 72.1(3)
C14 C13 Ir4 71.7(3)
C18 C13 Ir4 129.2(5)
C15 C14 C13 108.2(5)
C15 C14 C19 127.2(6)
C13 C14 C19 123.8(6)
C15 C14 Ir4 69.7(3)
C13 C14 Ir4 71.3(3)
C19 C14 Ir4 132.4(4)
C14 C15 C11 107.5(5)
C14 C15 C20 124.9(6)
C11 C15 C20 126.3(6)
C14 C15 Ir4 73.3(3)
C11 C15 Ir4 71.7(4)
C20 C15 Ir4 130.8(5)
C11 C16 H16A 109.5
C11 C16 H16B 109.5
H16A C16 H16B 109.5
C11 C16 H16C 109.5
H16A C16 H16C 109.5
H16B C16 H16C 109.5
C12 C17 H17A 109.5
C12 C17 H17B 109.5
H17A C17 H17B 109.5
C12 C17 H17C 109.5
H17A C17 H17C 109.5
H17B C17 H17C 109.5
C13 C18 H18A 109.5
C13 C18 H18B 109.5
H18A C18 H18B 109.5
C13 C18 H18C 109.5
H18A C18 H18C 109.5
H18B C18 H18C 109.5
C14 C19 H19A 109.5
C14 C19 H19B 109.5
H19A C19 H19B 109.5
C14 C19 H19C 109.5
H19A C19 H19C 109.5
H19B C19 H19C 109.5
C15 C20 H20A 109.5
C15 C20 H20B 109.5
H20A C20 H20B 109.5
C15 C20 H20C 109.5
H20A C20 H20C 109.5
H20B C20 H20C 109.5
C26 C21 C22 118.1(7)
C26 C21 P1 122.6(5)
C22 C21 P1 119.3(5)
C23 C22 C21 120.8(7)
C23 C22 H22 119.6
C21 C22 H22 119.6
C24 C23 C22 120.2(8)
C24 C23 H23 119.9
C22 C23 H23 119.9
C23 C24 C25 120.7(8)
C23 C24 H24 119.7
C25 C24 H24 119.7
C24 C25 C26 119.3(8)
C24 C25 H25 120.4
C26 C25 H25 120.4
C21 C26 C25 121.0(8)
C21 C26 H26 119.5
C25 C26 H26 119.5
C28 C27 C32 119.1(6)
C28 C27 P1 124.0(5)
C32 C27 P1 116.9(5)
C27 C28 C29 120.2(7)
C27 C28 H28 119.9
C29 C28 H28 119.9
C30 C29 C28 119.9(7)
C30 C29 H29 120.0
C28 C29 H29 120.0
C31 C30 C29 119.9(7)
C31 C30 H30 120.0
C29 C30 H30 120.0
C30 C31 C32 120.8(8)
C30 C31 H31 119.6
C32 C31 H31 119.6
C31 C32 C27 120.0(7)
C31 C32 H32 120.0
C27 C32 H32 120.0
C34 C33 C38 119.5(6)
C34 C33 P1 117.6(5)
C38 C33 P1 122.8(5)
C33 C34 C35 120.2(7)
C33 C34 H34 119.9
C35 C34 H34 119.9
C36 C35 C34 120.4(7)
C36 C35 H35 119.8
C34 C35 H35 119.8
C35 C36 C37 119.6(7)
C35 C36 H36 120.2
C37 C36 H36 120.2
C38 C37 C36 120.2(7)
C38 C37 H37 119.9
C36 C37 H37 119.9
C37 C38 C33 120.1(7)
C37 C38 H38 120.0
C33 C38 H38 120.0
O111 C111 Mo1 169.8(5)
O141 C141 Mo1 144.6(5)
O141 C141 Ir4 130.6(5)
Mo1 C141 Ir4 84.6(2)
O241 C241 Mo2 151.7(5)
O241 C241 Ir4 124.1(5)
Mo2 C241 Ir4 82.7(2)
O251 C251 Mo2 155.6(5)
O251 C251 Ir5 122.4(5)
Mo2 C251 Ir5 80.7(2)
O331 C331 Ir3 177.7(7)
O332 C332 Ir3 177.6(6)
O351 C351 Ir5 139.7(5)
O351 C351 Ir3 136.2(5)
Ir5 C351 Ir3 84.1(2)
O551 C551 Ir5 176.3(8)

loop_
_geom_bond_atom_site_label_1
_geom_bond_atom_site_label_2
_geom_bond_distance
Ir3 C332 1.865(7)
Ir3 C331 1.914(7)
Ir3 C351 2.125(6)
Ir3 Ir4 2.7652(3)
Ir3 Ir5 2.7706(3)
Ir3 Mo2 2.8015(5)
Ir3 Mo1 2.8420(5)
Ir4 C141 2.096(6)
Ir4 C15 2.235(6)
Ir4 C11 2.245(6)
Ir4 C241 2.261(6)
Ir4 C13 2.277(6)
Ir4 C14 2.283(6)
Ir4 C12 2.283(6)
Ir4 Mo1 2.7926(5)
Ir4 Mo2 2.8194(6)
Ir5 C551 1.845(7)
Ir5 C351 2.011(6)
Ir5 P1 2.3134(16)
Ir5 C251 2.396(6)
Ir5 Mo1 2.8406(6)
Ir5 Mo2 2.8573(5)
Mo1 C111 1.993(6)
Mo1 C141 2.053(6)
Mo1 C5 2.331(6)
Mo1 C4 2.336(6)
Mo1 C3 2.353(6)
Mo1 C1 2.365(6)
Mo1 C2 2.374(6)
Mo1 Mo2 2.9622(7)
Mo2 C251 1.992(7)
Mo2 C241 1.997(7)
Mo2 C10 2.325(7)
Mo2 C6 2.340(7)
Mo2 C9 2.342(7)
Mo2 C7 2.373(7)
Mo2 C8 2.376(7)
P1 C27 1.821(6)
P1 C21 1.827(7)
P1 C33 1.842(7)
O111 C111 1.155(8)
O141 C141 1.169(7)
O241 C241 1.184(8)
O251 C251 1.181(8)
O331 C331 1.129(8)
O332 C332 1.142(8)
O351 C351 1.172(7)
O551 C551 1.157(9)
C1 C5 1.410(10)
C1 C2 1.434(10)
C1 H1 0.9300
C2 C3 1.424(10)
C2 H2 0.9300
C3 C4 1.419(10)
C3 H3 0.9300
C4 C5 1.425(9)
C4 H4 0.9300
C5 H5 0.9300
C6 C10 1.389(11)
C6 C7 1.397(11)
C6 H6 0.9300
C7 C8 1.398(10)
C7 H7 0.9300
C8 C9 1.389(11)
C8 H8 0.9300
C9 C10 1.417(10)
C9 H9 0.9300
C10 H10 0.9300
C11 C15 1.438(9)
C11 C12 1.443(9)
C11 C16 1.497(9)
C12 C13 1.417(9)
C12 C17 1.498(10)
C13 C14 1.444(9)
C13 C18 1.509(9)
C14 C15 1.434(8)
C14 C19 1.494(9)
C15 C20 1.499(9)
C16 H16A 0.9600
C16 H16B 0.9600
C16 H16C 0.9600
C17 H17A 0.9600
C17 H17B 0.9600
C17 H17C 0.9600
C18 H18A 0.9600
C18 H18B 0.9600
C18 H18C 0.9600
C19 H19A 0.9600
C19 H19B 0.9600
C19 H19C 0.9600
C20 H20A 0.9600
C20 H20B 0.9600
C20 H20C 0.9600
C21 C26 1.394(10)
C21 C22 1.408(10)
C22 C23 1.386(11)
C22 H22 0.9300
C23 C24 1.374(12)
C23 H23 0.9300
C24 C25 1.390(13)
C24 H24 0.9300
C25 C26 1.401(12)
C25 H25 0.9300
C26 H26 0.9300
C27 C28 1.397(9)
C27 C32 1.397(10)
C28 C29 1.400(11)
C28 H28 0.9300
C29 C30 1.386(13)
C29 H29 0.9300
C30 C31 1.377(12)
C30 H30 0.9300
C31 C32 1.389(10)
C31 H31 0.9300
C32 H32 0.9300
C33 C34 1.381(9)
C33 C38 1.390(10)
C34 C35 1.405(10)
C34 H34 0.9300
C35 C36 1.358(11)
C35 H35 0.9300
C36 C37 1.407(12)
C36 H36 0.9300
C37 C38 1.384(10)
C37 H37 0.9300
C38 H38 0.9300

loop_
_platon_squeeze_void_nr
_platon_squeeze_void_average_x
_platon_squeeze_void_average_y
_platon_squeeze_void_average_z
_platon_squeeze_void_volume
_platon_squeeze_void_count_electrons
_platon_squeeze_void_content
1 0.000 0.000 0.500 106 20 ' '
